data_4331149
loop_
_publ_author_name
'Ivan \<Salitro\<s'
'Roman Bo\<ca'
'Radovan Herchel'
'J\'an Moncol'
'Ivan Nemec'
'Mario Ruben'
'Franz Renz'

_publ_section_title
;
 Mixed-Valence Heptanuclear Iron Complexes with Ferromagnetic Interaction
;
_journal_name_full 'Inorganic Chemistry'
_journal_page_first 12755
_journal_page_last 12767
_journal_paper_doi 10.1021/ic3015833
_journal_volume 51
_journal_year 2012
_chemical_formula_moiety '(C114 H114 Fe7 N24 O12 2+), 2(Cl 1-), (H2 O)'
_chemical_formula_sum 'C114 H116 Cl2 Fe7 N24 O13'
_chemical_formula_weight 2492.16
_chemical_name_common
;
'[Fe^II^{(CN)Fe^III^(saldet)}~6~]Cl~2~.H~2~O
;
_chemical_name_systematic
;
 ?
;
_space_group_IT_number 205
_symmetry_cell_setting cubic
_symmetry_space_group_name_Hall '-P 2ac 2ab 3'
_symmetry_space_group_name_H-M 'P a -3'
_atom_sites_solution_hydrogens geom
_atom_sites_solution_primary direct
_atom_sites_solution_secondary difmap
_audit_creation_method SHELXL-97
_cell_angle_alpha 90.00
_cell_angle_beta 90.00
_cell_angle_gamma 90.00
_cell_formula_units_Z 4
_cell_length_a 24.1809(7)
_cell_length_b 24.1809(7)
_cell_length_c 24.1809(7)
_cell_measurement_reflns_used 32109
_cell_measurement_temperature 293(2)
_cell_measurement_theta_max 18.3
_cell_measurement_theta_min 4.13
_cell_volume 14139.0(7)
_computing_cell_refinement 'CrysAlis RED'
_computing_data_collection 'CrysAlis CCD'
_computing_data_reduction 'CrysAlis RED'
_computing_structure_refinement 'SHELXL-97 (Sheldrick, 2008)'
_computing_structure_solution 'SHELXS-97 (Sheldrick, 2008)'
_diffrn_ambient_temperature 293(2)
_diffrn_measured_fraction_theta_full 0.958
_diffrn_measured_fraction_theta_max 0.958
_diffrn_measurement_device_type 'Oxford Diffraction Gemini R CCD '
_diffrn_measurement_method
;
Rotation method data acquisition using \w and \f scans
;
_diffrn_radiation_monochromator graphite
_diffrn_radiation_source 'fine-focus sealed tube'
_diffrn_radiation_type MoK\a
_diffrn_radiation_wavelength 0.71073
_diffrn_reflns_av_R_equivalents 0.0480
_diffrn_reflns_av_sigmaI/netI 0.0386
_diffrn_reflns_limit_h_max 20
_diffrn_reflns_limit_h_min -20
_diffrn_reflns_limit_k_max 21
_diffrn_reflns_limit_k_min -20
_diffrn_reflns_limit_l_max 20
_diffrn_reflns_limit_l_min -21
_diffrn_reflns_number 35971
_diffrn_reflns_theta_full 18.25
_diffrn_reflns_theta_max 18.25
_diffrn_reflns_theta_min 4.13
_exptl_absorpt_coefficient_mu 0.794
_exptl_absorpt_correction_T_max 0.918
_exptl_absorpt_correction_T_min 0.884
_exptl_absorpt_correction_type analytical
_exptl_absorpt_process_details '(Clark & Reid, 1995)'
_exptl_crystal_colour black
_exptl_crystal_density_diffrn 1.171
_exptl_crystal_description block
_exptl_crystal_F_000 5152
_exptl_crystal_size_max 0.16
_exptl_crystal_size_mid 0.14
_exptl_crystal_size_min 0.12
_refine_diff_density_max 0.126
_refine_diff_density_min -0.154
_refine_diff_density_rms 0.031
_refine_ls_extinction_method none
_refine_ls_goodness_of_fit_ref 1.105
_refine_ls_hydrogen_treatment constr
_refine_ls_matrix_type full
_refine_ls_number_parameters 238
_refine_ls_number_reflns 1629
_refine_ls_number_restraints 0
_refine_ls_restrained_S_all 1.105
_refine_ls_R_factor_all 0.0466
_refine_ls_R_factor_gt 0.0364
_refine_ls_shift/su_max 0.000
_refine_ls_shift/su_mean 0.000
_refine_ls_structure_factor_coef Fsqd
_refine_ls_weighting_details 'calc w=1/[\s^2^(Fo^2^)+(0.0673P)^2^+6.3975P] where P=(Fo^2^+2Fc^2^)/3'
_refine_ls_weighting_scheme calc
_refine_ls_wR_factor_gt 0.1068
_refine_ls_wR_factor_ref 0.1100
_reflns_number_gt 1312
_reflns_number_total 1629
_reflns_threshold_expression >2sigma(I)
_cod_data_source_file ic3015833_si_002_5.cif
_cod_data_source_block 3a@RT
_cod_original_sg_symbol_Hall '-p 2ac 2ab 3'
_cod_database_code 4331149

loop_
_symmetry_equiv_pos_as_xyz
'x, y, z'
'-x+1/2, -y, z+1/2'
'x+1/2, -y+1/2, -z'
'-x, y+1/2, -z+1/2'
'y, z, x'
'-y+1/2, -z, x+1/2'
'y+1/2, -z+1/2, -x'
'-y, z+1/2, -x+1/2'
'z, x, y'
'-z, x+1/2, -y+1/2'
'-z+1/2, -x, y+1/2'
'z+1/2, -x+1/2, -y'
'-x, -y, -z'
'x-1/2, y, -z-1/2'
'-x-1/2, y-1/2, z'
'x, -y-1/2, z-1/2'
'-y, -z, -x'
'y-1/2, z, -x-1/2'
'-y-1/2, z-1/2, x'
'y, -z-1/2, x-1/2'
'-z, -x, -y'
'z, -x-1/2, y-1/2'
'z-1/2, x, -y-1/2'
'-z-1/2, x-1/2, y'

loop_
_atom_site_label
_atom_site_type_symbol
_atom_site_fract_x
_atom_site_fract_y
_atom_site_fract_z
_atom_site_U_iso_or_equiv
_atom_site_adp_type
_atom_site_occupancy
_atom_site_symmetry_multiplicity
_atom_site_calc_flag
_atom_site_refinement_flags
Fe1 Fe 0.5000 0.0000 0.0000 0.0595(6) Uani 1 6 d S
Fe2 Fe 0.67281(3) 0.05496(3) 0.10846(3) 0.0764(5) Uani 1 1 d .
N1 N 0.5931(2) 0.04101(18) 0.07583(19) 0.0729(14) Uani 1 1 d .
N2 N 0.68860(19) 0.1087(3) 0.0417(2) 0.0883(15) Uani 1 1 d .
N3 N 0.69956(17) -0.0032(2) 0.04005(19) 0.0772(13) Uani 1 1 d .
H3N H 0.7369 -0.0063 0.0433 0.093 Uiso 1 1 calc R
N4 N 0.6522(3) 0.0012(2) 0.17421(18) 0.0794(15) Uani 1 1 d .
O1 O 0.65542(16) 0.1182(2) 0.15180(18) 0.1010(14) Uani 1 1 d .
O2 O 0.74835(16) 0.04743(18) 0.13204(16) 0.0878(12) Uani 1 1 d .
C1 C 0.5579(2) 0.0270(2) 0.0483(2) 0.0594(16) Uani 1 1 d .
C2 C 0.6474(3) 0.1713(4) 0.1415(5) 0.099(2) Uani 1 1 d .
C3 C 0.6300(3) 0.2078(5) 0.1814(4) 0.130(3) Uani 1 1 d .
H3 H 0.6234 0.1951 0.2171 0.156 Uiso 1 1 calc R
C4 C 0.6223(3) 0.2636(6) 0.1692(6) 0.153(4) Uani 1 1 d .
H4 H 0.6096 0.2876 0.1964 0.184 Uiso 1 1 calc R
C5 C 0.6337(5) 0.2837(5) 0.1154(7) 0.169(4) Uani 1 1 d .
H5 H 0.6299 0.3213 0.1083 0.203 Uiso 1 1 calc R
C6 C 0.6495(3) 0.2506(5) 0.0753(4) 0.132(3) Uani 1 1 d .
H6 H 0.6557 0.2636 0.0396 0.159 Uiso 1 1 calc R
C7 C 0.6568(3) 0.1931(4) 0.0893(6) 0.105(2) Uani 1 1 d .
C8 C 0.6772(3) 0.1618(5) 0.0420(4) 0.112(2) Uani 1 1 d .
H8 H 0.6828 0.1812 0.0093 0.134 Uiso 1 1 calc R
C9 C 0.7114(3) 0.0826(3) -0.0074(3) 0.0998(19) Uani 1 1 d .
H9A H 0.7514 0.0821 -0.0051 0.120 Uiso 1 1 calc R
H9B H 0.7009 0.1034 -0.0400 0.120 Uiso 1 1 calc R
C10 C 0.6901(2) 0.0251(3) -0.0117(2) 0.0861(17) Uani 1 1 d .
H10A H 0.6508 0.0257 -0.0200 0.103 Uiso 1 1 calc R
H10B H 0.7089 0.0058 -0.0415 0.103 Uiso 1 1 calc R
C11 C 0.5601(2) -0.0422(2) 0.1781(2) 0.0748(16) Uani 1 1 d .
H11A H 0.5589 -0.0399 0.1381 0.090 Uiso 1 1 calc R
H11B H 0.5761 -0.0777 0.1877 0.090 Uiso 1 1 calc R
C12 C 0.5968(3) 0.0025(2) 0.1995(2) 0.0859(17) Uani 1 1 d .
H12A H 0.5799 0.0381 0.1921 0.103 Uiso 1 1 calc R
H12B H 0.6004 -0.0014 0.2392 0.103 Uiso 1 1 calc R
C13 C 0.6879(4) -0.0315(3) 0.1967(2) 0.0847(18) Uani 1 1 d .
H13 H 0.6752 -0.0541 0.2250 0.102 Uiso 1 1 calc R
C14 C 0.7462(4) -0.0364(4) 0.1820(3) 0.0767(17) Uani 1 1 d .
C15 C 0.7745(5) -0.0817(4) 0.2032(3) 0.114(2) Uani 1 1 d .
H15 H 0.7563 -0.1081 0.2244 0.136 Uiso 1 1 calc R
C16 C 0.8319(6) -0.0864(4) 0.1915(4) 0.124(3) Uani 1 1 d .
H16 H 0.8516 -0.1167 0.2047 0.148 Uiso 1 1 calc R
C17 C 0.8582(4) -0.0472(5) 0.1612(4) 0.119(3) Uani 1 1 d .
H17 H 0.8957 -0.0504 0.1533 0.143 Uiso 1 1 calc R
C18 C 0.8290(5) -0.0040(3) 0.1429(3) 0.104(2) Uani 1 1 d .
H18 H 0.8479 0.0232 0.1234 0.124 Uiso 1 1 calc R
C19 C 0.7729(4) 0.0035(4) 0.1509(3) 0.0777(17) Uani 1 1 d .

loop_
_atom_site_aniso_label
_atom_site_aniso_U_11
_atom_site_aniso_U_22
_atom_site_aniso_U_33
_atom_site_aniso_U_23
_atom_site_aniso_U_13
_atom_site_aniso_U_12
Fe1 0.0595(6) 0.0595(6) 0.0595(6) 0.0056(5) -0.0056(5) 0.0056(5)
Fe2 0.0708(7) 0.0697(7) 0.0888(7) -0.0008(4) -0.0181(4) 0.0008(4)
N1 0.067(3) 0.073(3) 0.079(3) -0.002(3) -0.014(3) 0.004(3)
N2 0.084(4) 0.062(4) 0.119(5) 0.012(4) -0.021(3) -0.006(3)
N3 0.069(3) 0.076(4) 0.086(4) 0.004(3) -0.008(3) 0.001(3)
N4 0.075(4) 0.079(3) 0.084(4) -0.004(3) -0.025(3) 0.007(3)
O1 0.113(3) 0.065(3) 0.124(4) -0.015(3) -0.028(3) 0.014(2)
O2 0.073(3) 0.075(3) 0.115(3) 0.004(2) -0.022(2) -0.001(2)
C1 0.061(4) 0.055(4) 0.062(4) 0.007(3) -0.004(3) 0.006(3)
C2 0.077(4) 0.111(9) 0.109(7) -0.022(9) -0.013(5) -0.001(5)
C3 0.131(6) 0.088(7) 0.171(8) -0.058(7) -0.032(6) 0.020(5)
C4 0.113(6) 0.112(10) 0.235(13) -0.080(8) -0.035(8) 0.015(6)
C5 0.166(9) 0.088(9) 0.255(14) -0.016(11) -0.050(10) 0.007(7)
C6 0.118(6) 0.074(8) 0.205(10) -0.029(7) -0.027(6) 0.003(5)
C7 0.089(5) 0.067(8) 0.159(10) -0.042(8) -0.010(5) 0.006(4)
C8 0.096(5) 0.094(7) 0.145(8) 0.034(7) -0.033(5) -0.021(5)
C9 0.113(5) 0.092(6) 0.094(5) 0.008(4) 0.005(4) -0.003(4)
C10 0.102(5) 0.083(5) 0.074(5) 0.006(4) -0.001(3) -0.003(4)
C11 0.073(5) 0.078(4) 0.073(4) 0.008(3) -0.009(4) -0.006(4)
C12 0.079(5) 0.101(5) 0.078(4) -0.013(3) -0.001(4) -0.001(4)
C13 0.103(7) 0.085(5) 0.066(4) -0.006(4) -0.005(5) -0.024(5)
C14 0.086(7) 0.075(6) 0.069(4) 0.000(4) -0.035(5) 0.014(6)
C15 0.137(9) 0.106(7) 0.098(5) -0.002(5) -0.038(6) 0.009(6)
C16 0.136(10) 0.111(8) 0.123(7) -0.028(6) -0.059(6) 0.048(7)
C17 0.098(6) 0.124(7) 0.134(7) -0.013(6) -0.013(6) 0.020(8)
C18 0.106(9) 0.095(7) 0.110(5) -0.005(4) -0.019(5) 0.020(5)
C19 0.063(7) 0.083(6) 0.087(5) -0.013(5) -0.022(4) 0.004(6)

loop_
_atom_type_symbol
_atom_type_description
_atom_type_scat_dispersion_real
_atom_type_scat_dispersion_imag
_atom_type_scat_source
C C 0.0033 0.0016 'International Tables Vol C Tables 4.2.6.8 and 6.1.1.4'
H H 0.0000 0.0000 'International Tables Vol C Tables 4.2.6.8 and 6.1.1.4'
N N 0.0061 0.0033 'International Tables Vol C Tables 4.2.6.8 and 6.1.1.4'
O O 0.0106 0.0060 'International Tables Vol C Tables 4.2.6.8 and 6.1.1.4'
Fe Fe 0.3463 0.8444 'International Tables Vol C Tables 4.2.6.8 and 6.1.1.4'
Cl Cl 0.1484 0.1585 'International Tables Vol C Tables 4.2.6.8 and 6.1.1.4'

loop_
_geom_angle_atom_site_label_1
_geom_angle_atom_site_label_2
_geom_angle_atom_site_label_3
_geom_angle
_geom_angle_site_symmetry_1
_geom_angle_site_symmetry_3
C1 Fe1 C1 180.0(5) . 13_655
C1 Fe1 C1 90.7(2) . 12
C1 Fe1 C1 89.3(2) 13_655 12
C1 Fe1 C1 89.3(2) . 18_656
C1 Fe1 C1 90.7(2) 13_655 18_656
C1 Fe1 C1 89.3(2) 12 18_656
C1 Fe1 C1 89.3(2) . 24_655
C1 Fe1 C1 90.7(2) 13_655 24_655
C1 Fe1 C1 180.0(5) 12 24_655
C1 Fe1 C1 90.7(2) 18_656 24_655
C1 Fe1 C1 90.7(2) . 6_554
C1 Fe1 C1 89.3(2) 13_655 6_554
C1 Fe1 C1 90.7(2) 12 6_554
C1 Fe1 C1 180.0(5) 18_656 6_554
C1 Fe1 C1 89.3(2) 24_655 6_554
O1 Fe2 O2 97.06(16) . .
O1 Fe2 N2 88.1(2) . .
O2 Fe2 N2 96.51(18) . .
O1 Fe2 N1 97.62(16) . .
O2 Fe2 N1 164.57(17) . .
N2 Fe2 N1 88.72(17) . .
O1 Fe2 N4 91.6(2) . .
O2 Fe2 N4 86.7(2) . .
N2 Fe2 N4 176.8(2) . .
N1 Fe2 N4 88.1(2) . .
O1 Fe2 N3 164.8(2) . .
O2 Fe2 N3 83.48(16) . .
N2 Fe2 N3 76.8(2) . .
N1 Fe2 N3 83.61(16) . .
N4 Fe2 N3 103.55(19) . .
C1 N1 Fe2 162.6(4) . .
C8 N2 C9 120.7(6) . .
C8 N2 Fe2 124.1(5) . .
C9 N2 Fe2 115.2(4) . .
C10 N3 C11 114.7(4) . 12
C10 N3 Fe2 107.1(3) . .
C11 N3 Fe2 117.0(3) 12 .
C10 N3 H3N 105.7 . .
C11 N3 H3N 105.7 12 .
Fe2 N3 H3N 105.7 . .
C13 N4 C12 116.6(5) . .
C13 N4 Fe2 122.4(4) . .
C12 N4 Fe2 120.9(4) . .
C2 O1 Fe2 135.2(5) . .
C19 O2 Fe2 128.0(4) . .
N1 C1 Fe1 177.1(5) . .
O1 C2 C3 122.5(9) . .
O1 C2 C7 121.1(8) . .
C3 C2 C7 116.5(9) . .
C2 C3 C4 121.0(9) . .
C2 C3 H3 119.5 . .
C4 C3 H3 119.5 . .
C3 C4 C5 120.1(10) . .
C3 C4 H4 120.0 . .
C5 C4 H4 120.0 . .
C6 C5 C4 121.6(11) . .
C6 C5 H5 119.2 . .
C4 C5 H5 119.2 . .
C5 C6 C7 116.8(10) . .
C5 C6 H6 121.6 . .
C7 C6 H6 121.6 . .
C2 C7 C6 124.1(9) . .
C2 C7 C8 125.0(8) . .
C6 C7 C8 110.9(12) . .
N2 C8 C7 125.7(7) . .
N2 C8 H8 117.2 . .
C7 C8 H8 117.2 . .
N2 C9 C10 109.5(5) . .
N2 C9 H9A 109.8 . .
C10 C9 H9A 109.8 . .
N2 C9 H9B 109.8 . .
C10 C9 H9B 109.8 . .
H9A C9 H9B 108.2 . .
N3 C10 C9 109.1(5) . .
N3 C10 H10A 109.9 . .
C9 C10 H10A 109.9 . .
N3 C10 H10B 109.9 . .
C9 C10 H10B 109.9 . .
H10A C10 H10B 108.3 . .
N3 C11 C12 114.1(5) 6_554 .
N3 C11 H11A 108.7 6_554 .
C12 C11 H11A 108.7 . .
N3 C11 H11B 108.7 6_554 .
C12 C11 H11B 108.7 . .
H11A C11 H11B 107.6 . .
N4 C12 C11 112.4(4) . .
N4 C12 H12A 109.1 . .
C11 C12 H12A 109.1 . .
N4 C12 H12B 109.1 . .
C11 C12 H12B 109.1 . .
H12A C12 H12B 107.9 . .
N4 C13 C14 126.5(6) . .
N4 C13 H13 116.8 . .
C14 C13 H13 116.8 . .
C19 C14 C15 121.3(8) . .
C19 C14 C13 121.8(7) . .
C15 C14 C13 116.8(10) . .
C14 C15 C16 118.1(7) . .
C14 C15 H15 120.9 . .
C16 C15 H15 120.9 . .
C17 C16 C15 120.6(8) . .
C17 C16 H16 119.7 . .
C15 C16 H16 119.7 . .
C18 C17 C16 118.5(8) . .
C18 C17 H17 120.8 . .
C16 C17 H17 120.8 . .
C17 C18 C19 125.1(7) . .
C17 C18 H18 117.4 . .
C19 C18 H18 117.4 . .
O2 C19 C18 120.5(9) . .
O2 C19 C14 123.1(8) . .
C18 C19 C14 116.3(7) . .

loop_
_geom_bond_atom_site_label_1
_geom_bond_atom_site_label_2
_geom_bond_distance
_geom_bond_site_symmetry_2
Fe1 C1 1.937(7) .
Fe1 C1 1.937(7) 13_655
Fe1 C1 1.937(7) 12
Fe1 C1 1.937(7) 18_656
Fe1 C1 1.937(7) 24_655
Fe1 C1 1.937(7) 6_554
Fe2 O1 1.901(4) .
Fe2 O2 1.922(4) .
Fe2 N2 2.108(5) .
Fe2 N1 2.110(6) .
Fe2 N4 2.114(5) .
Fe2 N3 2.266(4) .
N1 C1 1.132(5) .
N2 C8 1.313(8) .
N2 C9 1.452(7) .
N3 C10 1.445(6) .
N3 C11 1.471(6) 12
N3 H3N 0.9100 .
N4 C13 1.289(8) .
N4 C12 1.472(7) .
O1 C2 1.321(8) .
O2 C19 1.300(7) .
C2 C3 1.374(10) .
C2 C7 1.387(9) .
C3 C4 1.394(11) .
C3 H3 0.9300 .
C4 C5 1.416(11) .
C4 H4 0.9300 .
C5 C6 1.316(12) .
C5 H5 0.9300 .
C6 C7 1.442(10) .
C6 H6 0.9300 .
C7 C8 1.457(10) .
C8 H8 0.9300 .
C9 C10 1.486(7) .
C9 H9A 0.9700 .
C9 H9B 0.9700 .
C10 H10A 0.9700 .
C10 H10B 0.9700 .
C11 N3 1.471(6) 6_554
C11 C12 1.492(7) .
C11 H11A 0.9700 .
C11 H11B 0.9700 .
C12 H12A 0.9700 .
C12 H12B 0.9700 .
C13 C14 1.459(8) .
C13 H13 0.9300 .
C14 C19 1.384(8) .
C14 C15 1.388(9) .
C15 C16 1.421(9) .
C15 H15 0.9300 .
C16 C17 1.356(9) .
C16 H16 0.9300 .
C17 C18 1.336(9) .
C17 H17 0.9300 .
C18 C19 1.381(9) .
C18 H18 0.9300 .

loop_
_geom_torsion_atom_site_label_1
_geom_torsion_atom_site_label_2
_geom_torsion_atom_site_label_3
_geom_torsion_atom_site_label_4
_geom_torsion
_geom_torsion_site_symmetry_1
_geom_torsion_site_symmetry_4
O1 Fe2 N1 C1 156.5(15) . .
O2 Fe2 N1 C1 -41.6(19) . .
N2 Fe2 N1 C1 68.6(15) . .
N4 Fe2 N1 C1 -112.1(15) . .
N3 Fe2 N1 C1 -8.3(15) . .
O1 Fe2 N2 C8 -9.0(4) . .
O2 Fe2 N2 C8 -105.9(4) . .
N1 Fe2 N2 C8 88.6(4) . .
N4 Fe2 N2 C8 76(4) . .
N3 Fe2 N2 C8 172.4(5) . .
O1 Fe2 N2 C9 173.5(4) . .
O2 Fe2 N2 C9 76.7(4) . .
N1 Fe2 N2 C9 -88.8(4) . .
N4 Fe2 N2 C9 -102(4) . .
N3 Fe2 N2 C9 -5.1(4) . .
O1 Fe2 N3 C10 -27.8(8) . .
O2 Fe2 N3 C10 -120.7(3) . .
N2 Fe2 N3 C10 -22.5(3) . .
N1 Fe2 N3 C10 67.7(3) . .
N4 Fe2 N3 C10 154.2(4) . .
O1 Fe2 N3 C11 -158.1(5) . 12
O2 Fe2 N3 C11 109.0(4) . 12
N2 Fe2 N3 C11 -152.8(4) . 12
N1 Fe2 N3 C11 -62.6(3) . 12
N4 Fe2 N3 C11 23.9(4) . 12
O1 Fe2 N4 C13 -117.7(4) . .
O2 Fe2 N4 C13 -20.8(4) . .
N2 Fe2 N4 C13 158(4) . .
N1 Fe2 N4 C13 144.7(4) . .
N3 Fe2 N4 C13 61.7(4) . .
O1 Fe2 N4 C12 57.4(4) . .
O2 Fe2 N4 C12 154.4(4) . .
N2 Fe2 N4 C12 -27(4) . .
N1 Fe2 N4 C12 -40.2(4) . .
N3 Fe2 N4 C12 -123.1(4) . .
O2 Fe2 O1 C2 106.7(5) . .
N2 Fe2 O1 C2 10.3(5) . .
N1 Fe2 O1 C2 -78.1(5) . .
N4 Fe2 O1 C2 -166.4(5) . .
N3 Fe2 O1 C2 15.6(10) . .
O1 Fe2 O2 C19 128.8(5) . .
N2 Fe2 O2 C19 -142.3(5) . .
N1 Fe2 O2 C19 -33.1(9) . .
N4 Fe2 O2 C19 37.6(5) . .
N3 Fe2 O2 C19 -66.5(5) . .
Fe2 N1 C1 Fe1 29(11) . .
C1 Fe1 C1 N1 -104(100) 13_655 .
C1 Fe1 C1 N1 -4(10) 12 .
C1 Fe1 C1 N1 -94(10) 18_656 .
C1 Fe1 C1 N1 176(100) 24_655 .
C1 Fe1 C1 N1 86(10) 6_554 .
Fe2 O1 C2 C3 173.9(4) . .
Fe2 O1 C2 C7 -6.8(9) . .
O1 C2 C3 C4 179.6(6) . .
C7 C2 C3 C4 0.3(10) . .
C2 C3 C4 C5 -1.7(12) . .
C3 C4 C5 C6 2.8(15) . .
C4 C5 C6 C7 -2.3(14) . .
O1 C2 C7 C6 -179.2(5) . .
C3 C2 C7 C6 0.1(9) . .
O1 C2 C7 C8 -1.8(10) . .
C3 C2 C7 C8 177.5(6) . .
C5 C6 C7 C2 0.9(11) . .
C5 C6 C7 C8 -176.8(7) . .
C9 N2 C8 C7 -177.0(5) . .
Fe2 N2 C8 C7 5.7(8) . .
C2 C7 C8 N2 1.5(10) . .
C6 C7 C8 N2 179.2(5) . .
C8 N2 C9 C10 -146.0(5) . .
Fe2 N2 C9 C10 31.5(6) . .
C11 N3 C10 C9 177.4(5) 12 .
Fe2 N3 C10 C9 45.8(5) . .
N2 C9 C10 N3 -51.8(6) . .
C13 N4 C12 C11 -85.1(6) . .
Fe2 N4 C12 C11 99.4(5) . .
N3 C11 C12 N4 -176.1(4) 6_554 .
C12 N4 C13 C14 -174.5(5) . .
Fe2 N4 C13 C14 0.8(7) . .
N4 C13 C14 C19 16.2(8) . .
N4 C13 C14 C15 -167.0(5) . .
C19 C14 C15 C16 -0.7(8) . .
C13 C14 C15 C16 -177.5(5) . .
C14 C15 C16 C17 1.0(10) . .
C15 C16 C17 C18 0.4(11) . .
C16 C17 C18 C19 -2.3(11) . .
Fe2 O2 C19 C18 150.6(4) . .
Fe2 O2 C19 C14 -33.0(7) . .
C17 C18 C19 O2 179.1(6) . .
C17 C18 C19 C14 2.5(9) . .
C15 C14 C19 O2 -177.5(5) . .
C13 C14 C19 O2 -0.9(8) . .
C15 C14 C19 C18 -0.9(8) . .
C13 C14 C19 C18 175.7(5) . .
